data_4068514
loop_
_publ_author_name
'Fout, Alison R.'
'Scott, Jennifer'
'Miller, Deanna L.'
'Bailey, Brad C.'
'Pink, Maren'
'Mindiola, Daniel J.'

_publ_section_title
;
 Dehydrofluorination of Hydrofluorocarbons by Titanium Alkylidynes via
 Sequential C&#x2212;H/C&#x2212;F Bond Activation Reactions. A Synthetic,
 Structural, and Mechanistic Study of 1,2-CH Bond Addition and \b-Fluoride
 Elimination
;
_journal_issue 1
_journal_name_full Organometallics
_journal_page_first 331
_journal_paper_doi 10.1021/om800910q
_journal_volume 28
_journal_year 2009
_chemical_formula_sum 'C37 H50 F5 N P2 Ti'
_chemical_formula_weight 713.62
_chemical_name_systematic
; 
 ? 
;
_space_group_IT_number 14
_symmetry_cell_setting monoclinic
_symmetry_space_group_name_Hall '-P 2ybc'
_symmetry_space_group_name_H-M 'P 1 21/c 1'
_atom_sites_solution_hydrogens geom
_atom_sites_solution_primary direct
_atom_sites_solution_secondary difmap
_audit_creation_method SHELXL-97
_cell_angle_alpha 90.00
_cell_angle_beta 115.152(2)
_cell_angle_gamma 90.00
_cell_formula_units_Z 4
_cell_length_a 18.7157(16)
_cell_length_b 10.5268(9)
_cell_length_c 20.9994(18)
_cell_measurement_reflns_used 9910
_cell_measurement_temperature 15(2)
_cell_measurement_theta_max 16.7
_cell_measurement_theta_min 2.18
_cell_volume 3744.9(6)
_computing_cell_refinement 'APEX II v.2.2 (Bruker, 2007)'
_computing_data_collection 'APEX II v.2.2 (Bruker, 2007)'
_computing_data_reduction 'APEX II v.2.2 (Bruker, 2007)'
_computing_molecular_graphics 'SHELXTL (Bruker, 2003)'
_computing_publication_material 'SHELXTL (Bruker, 2003)'
_computing_structure_refinement 'SHELXL-97 (Sheldrick, 1997)'
_computing_structure_solution 'SHELXD  (Sheldrick, 2007)'
_diffrn_ambient_temperature 15(2)
_diffrn_detector 'CCD area detector'
_diffrn_detector_type 'Bruker APEXII'
_diffrn_measured_fraction_theta_full 0.995
_diffrn_measured_fraction_theta_max 0.995
_diffrn_measurement_details '0.5 degree frames measured for 2 seconds each'
_diffrn_measurement_device 'three-circle goniometer with fixed chi'
_diffrn_measurement_device_type 'Bruker Platform goniometer'
_diffrn_measurement_method 'omega and phi scans'
_diffrn_radiation_monochromator 'diamond 1 1 1'
_diffrn_radiation_source synchrotron
_diffrn_radiation_type synchrotron
_diffrn_radiation_wavelength 0.44280
_diffrn_reflns_av_R_equivalents 0.0709
_diffrn_reflns_av_sigmaI/netI 0.0501
_diffrn_reflns_limit_h_max 24
_diffrn_reflns_limit_h_min -24
_diffrn_reflns_limit_k_max 13
_diffrn_reflns_limit_k_min -11
_diffrn_reflns_limit_l_max 27
_diffrn_reflns_limit_l_min -26
_diffrn_reflns_number 50522
_diffrn_reflns_theta_full 16.84
_diffrn_reflns_theta_max 16.84
_diffrn_reflns_theta_min 1.22
_exptl_absorpt_coefficient_mu 0.194
_exptl_absorpt_correction_T_max 0.9923
_exptl_absorpt_correction_T_min 0.9809
_exptl_absorpt_correction_type multi-scan
_exptl_absorpt_process_details 'SADABS, R. Blessing; 1995'
_exptl_crystal_colour red
_exptl_crystal_density_diffrn 1.266
_exptl_crystal_density_method 'not measured'
_exptl_crystal_description plate
_exptl_crystal_F_000 1504
_exptl_crystal_size_max 0.10
_exptl_crystal_size_mid 0.08
_exptl_crystal_size_min 0.04
_refine_diff_density_max 0.941
_refine_diff_density_min -0.409
_refine_diff_density_rms 0.063
_refine_ls_extinction_method none
_refine_ls_goodness_of_fit_ref 1.014
_refine_ls_hydrogen_treatment constr
_refine_ls_matrix_type full
_refine_ls_number_parameters 426
_refine_ls_number_reflns 8743
_refine_ls_number_restraints 154
_refine_ls_restrained_S_all 1.016
_refine_ls_R_factor_all 0.0661
_refine_ls_R_factor_gt 0.0448
_refine_ls_shift/su_max 0.002
_refine_ls_shift/su_mean 0.000
_refine_ls_structure_factor_coef Fsqd
_refine_ls_weighting_details 'calc w=1/[\s^2^(Fo^2^)+(0.0594P)^2^+2.1215P] where P=(Fo^2^+2Fc^2^)/3'
_refine_ls_weighting_scheme calc
_refine_ls_wR_factor_gt 0.1110
_refine_ls_wR_factor_ref 0.1226
_reflns_number_gt 6634
_reflns_number_total 8743
_reflns_threshold_expression >2sigma(I)
_cod_data_source_file om800910q_si_002.cif
_cod_data_source_block 08507
_cod_original_sg_symbol_H-M P2(1)/c
_cod_database_code 4068514

loop_
_symmetry_equiv_pos_as_xyz
'x, y, z'
'-x, y+1/2, -z+1/2'
'-x, -y, -z'
'x, -y-1/2, z-1/2'

loop_
_atom_site_label
_atom_site_type_symbol
_atom_site_fract_x
_atom_site_fract_y
_atom_site_fract_z
_atom_site_U_iso_or_equiv
_atom_site_adp_type
_atom_site_occupancy
_atom_site_symmetry_multiplicity
_atom_site_calc_flag
_atom_site_refinement_flags
_atom_site_disorder_assembly
_atom_site_disorder_group
Ti1 Ti 1.23990(2) 0.27351(4) 0.76661(2) 0.02212(10) Uani 1 1 d D . .
N1 N 1.31517(9) 0.13089(15) 0.77069(8) 0.0177(3) Uani 1 1 d . A .
P1 P 1.14836(3) 0.07589(5) 0.71102(3) 0.02091(12) Uani 1 1 d . A .
P2 P 1.37155(3) 0.39168(5) 0.80344(3) 0.01947(12) Uani 1 1 d . A .
C1 C 1.13406(13) -0.0333(2) 0.77429(12) 0.0278(5) Uani 1 1 d . . .
H1A H 1.0986 0.0108 0.7918 0.033 Uiso 1 1 calc R A .
C2 C 1.21306(13) -0.0556(2) 0.83781(11) 0.0292(5) Uani 1 1 d . A .
H2A H 1.2041 -0.1030 0.8739 0.044 Uiso 1 1 calc R . .
H2B H 1.2375 0.0264 0.8571 0.044 Uiso 1 1 calc R . .
H2C H 1.2481 -0.1044 0.8231 0.044 Uiso 1 1 calc R . .
C3 C 1.09500(15) -0.1595(2) 0.74226(14) 0.0406(6) Uani 1 1 d . A .
H3A H 1.0926 -0.2138 0.7792 0.061 Uiso 1 1 calc R . .
H3B H 1.1259 -0.2019 0.7208 0.061 Uiso 1 1 calc R . .
H3C H 1.0414 -0.1437 0.7063 0.061 Uiso 1 1 calc R . .
C4 C 1.05236(12) 0.0721(2) 0.63180(12) 0.0282(5) Uani 1 1 d . . .
H4A H 1.0373 -0.0189 0.6197 0.034 Uiso 1 1 calc R A .
C5 C 1.05723(14) 0.1354(2) 0.56809(12) 0.0336(5) Uani 1 1 d . A .
H5A H 1.0073 0.1230 0.5264 0.050 Uiso 1 1 calc R . .
H5B H 1.1004 0.0972 0.5599 0.050 Uiso 1 1 calc R . .
H5C H 1.0671 0.2265 0.5771 0.050 Uiso 1 1 calc R . .
C6 C 0.98867(13) 0.1351(3) 0.64954(15) 0.0410(6) Uani 1 1 d . A .
H6A H 0.9379 0.1333 0.6080 0.061 Uiso 1 1 calc R . .
H6B H 1.0036 0.2234 0.6638 0.061 Uiso 1 1 calc R . .
H6C H 0.9841 0.0886 0.6881 0.061 Uiso 1 1 calc R . .
C7 C 1.21729(12) -0.00664(18) 0.68474(10) 0.0195(4) Uani 1 1 d . . .
C8 C 1.19658(12) -0.09666(18) 0.63052(10) 0.0224(4) Uani 1 1 d . A .
H8A H 1.1430 -0.1223 0.6068 0.027 Uiso 1 1 calc R . .
C9 C 1.25202(13) -0.14955(19) 0.61046(10) 0.0237(4) Uani 1 1 d . . .
C10 C 1.22808(16) -0.2404(2) 0.54921(12) 0.0336(5) Uani 1 1 d . A .
H10A H 1.1707 -0.2520 0.5282 0.050 Uiso 1 1 calc R . .
H10B H 1.2541 -0.3225 0.5658 0.050 Uiso 1 1 calc R . .
H10C H 1.2440 -0.2058 0.5139 0.050 Uiso 1 1 calc R . .
C11 C 1.33099(13) -0.11250(19) 0.64784(10) 0.0233(4) Uani 1 1 d . A .
H11A H 1.3702 -0.1490 0.6360 0.028 Uiso 1 1 calc R . .
C12 C 1.35321(12) -0.02397(18) 0.70163(10) 0.0203(4) Uani 1 1 d . . .
H12A H 1.4072 -0.0009 0.7260 0.024 Uiso 1 1 calc R A .
C13 C 1.29680(11) 0.03232(18) 0.72064(10) 0.0176(4) Uani 1 1 d . A .
C14 C 1.39074(11) 0.13432(19) 0.82755(10) 0.0183(4) Uani 1 1 d . . .
C15 C 1.43066(12) 0.02355(19) 0.86188(10) 0.0204(4) Uani 1 1 d . A .
H15A H 1.4074 -0.0572 0.8455 0.024 Uiso 1 1 calc R . .
C16 C 1.50355(12) 0.0308(2) 0.91935(10) 0.0220(4) Uani 1 1 d . . .
H16A H 1.5294 -0.0453 0.9417 0.026 Uiso 1 1 calc R A .
C17 C 1.53974(12) 0.1478(2) 0.94510(10) 0.0225(4) Uani 1 1 d . A .
C18 C 1.62023(13) 0.1525(2) 1.00646(11) 0.0301(5) Uani 1 1 d . . .
H18A H 1.6389 0.2406 1.0147 0.045 Uiso 1 1 calc R A .
H18B H 1.6573 0.1006 0.9959 0.045 Uiso 1 1 calc R . .
H18C H 1.6167 0.1195 1.0487 0.045 Uiso 1 1 calc R . .
C19 C 1.50016(12) 0.2578(2) 0.91215(10) 0.0211(4) Uani 1 1 d . . .
H19A H 1.5235 0.3379 0.9298 0.025 Uiso 1 1 calc R A .
C20 C 1.42649(11) 0.25366(18) 0.85337(10) 0.0187(4) Uani 1 1 d . A .
C21 C 1.42361(12) 0.43090(19) 0.74763(11) 0.0228(4) Uani 1 1 d . . .
H21A H 1.4784 0.4582 0.7797 0.027 Uiso 1 1 calc R A .
C22 C 1.38398(14) 0.5419(2) 0.69751(11) 0.0278(5) Uani 1 1 d . A .
H22A H 1.4134 0.5608 0.6696 0.042 Uiso 1 1 calc R . .
H22B H 1.3836 0.6170 0.7249 0.042 Uiso 1 1 calc R . .
H22C H 1.3296 0.5187 0.6660 0.042 Uiso 1 1 calc R . .
C23 C 1.43043(14) 0.3140(2) 0.70696(11) 0.0278(5) Uani 1 1 d . A .
H23A H 1.4579 0.3375 0.6780 0.042 Uiso 1 1 calc R . .
H23B H 1.3775 0.2825 0.6766 0.042 Uiso 1 1 calc R . .
H23C H 1.4602 0.2474 0.7403 0.042 Uiso 1 1 calc R . .
C24 C 1.39138(13) 0.5283(2) 0.86480(11) 0.0254(4) Uani 1 1 d . . .
H24A H 1.3919 0.4935 0.9093 0.030 Uiso 1 1 calc R A .
C25 C 1.32099(14) 0.6212(2) 0.83451(13) 0.0323(5) Uani 1 1 d . A .
H25A H 1.3279 0.6887 0.8688 0.048 Uiso 1 1 calc R . .
H25B H 1.2719 0.5752 0.8247 0.048 Uiso 1 1 calc R . .
H25C H 1.3185 0.6586 0.7909 0.048 Uiso 1 1 calc R . .
C26 C 1.46945(14) 0.6004(2) 0.88561(12) 0.0312(5) Uani 1 1 d . A .
H26A H 1.4754 0.6631 0.9220 0.047 Uiso 1 1 calc R . .
H26B H 1.4692 0.6440 0.8443 0.047 Uiso 1 1 calc R . .
H26C H 1.5136 0.5403 0.9038 0.047 Uiso 1 1 calc R . .
F1 F 1.2217(2) 0.3378(3) 0.62063(18) 0.0263(5) Uani 0.5226(12) 1 d PDU A 1
F2 F 1.13038(18) 0.4945(3) 0.51506(14) 0.0391(6) Uani 0.5226(12) 1 d PDU A 1
F3 F 1.02146(17) 0.6465(3) 0.53122(15) 0.0476(6) Uani 0.5226(12) 1 d PDU A 1
F4 F 0.99507(16) 0.6265(3) 0.64904(18) 0.0471(6) Uani 0.5226(12) 1 d PDU A 1
F5 F 1.08312(17) 0.4695(3) 0.75353(16) 0.0368(6) Uani 0.5226(12) 1 d PDU A 1
C32 C 1.15592(14) 0.4000(2) 0.68993(10) 0.0225(7) Uani 0.5226(12) 1 d PGDU A 1
C33 C 1.16725(14) 0.40839(19) 0.62880(9) 0.0213(8) Uani 0.5226(12) 1 d PGDU A 1
C34 C 1.12145(14) 0.49113(14) 0.57546(8) 0.0289(8) Uani 0.5226(12) 1 d PGDU A 1
C35 C 1.06431(13) 0.56552(12) 0.58324(8) 0.0315(9) Uani 0.5226(12) 1 d PGDU A 1
C36 C 1.05298(12) 0.55717(15) 0.64437(9) 0.0335(9) Uani 0.5226(12) 1 d PGDU A 1
C37 C 1.09878(12) 0.47443(19) 0.69771(9) 0.0272(8) Uani 0.5226(12) 1 d PGDU A 1
C27 C 1.2411(6) 0.2988(10) 0.8552(3) 0.0323(7) Uani 0.4774(12) 1 d PDU A 1
H27 H 1.1984 0.3573 0.8392 0.039 Uiso 0.4774(12) 1 calc PR A 1
C28 C 1.2542(3) 0.3026(5) 0.93122(13) 0.0363(9) Uani 0.4774(12) 1 d PGDU A 1
C29 C 1.1797(3) 0.2435(5) 0.93428(17) 0.0649(15) Uani 0.4774(12) 1 d PGDU A 1
H29A H 1.1335 0.2958 0.9068 0.097 Uiso 0.4774(12) 1 calc PR A 1
H29B H 1.1870 0.2398 0.9833 0.097 Uiso 0.4774(12) 1 calc PR A 1
H29C H 1.1717 0.1574 0.9147 0.097 Uiso 0.4774(12) 1 calc PR A 1
C30 C 1.3301(3) 0.2258(7) 0.97611(16) 0.0426(11) Uani 0.4774(12) 1 d PGDU A 1
H30A H 1.3243 0.1384 0.9585 0.064 Uiso 0.4774(12) 1 calc PR A 1
H30B H 1.3381 0.2251 1.0254 0.064 Uiso 0.4774(12) 1 calc PR A 1
H30C H 1.3757 0.2654 0.9727 0.064 Uiso 0.4774(12) 1 calc PR A 1
C31 C 1.2610(2) 0.4431(6) 0.95755(9) 0.0545(11) Uani 0.4774(12) 1 d PGDU A 1
H31A H 1.3072 0.4833 0.9555 0.082 Uiso 0.4774(12) 1 calc PR A 1
H31B H 1.2668 0.4440 1.0062 0.082 Uiso 0.4774(12) 1 calc PR A 1
H31C H 1.2133 0.4900 0.9275 0.082 Uiso 0.4774(12) 1 calc PR A 1
F1D F 1.23941(19) 0.3170(3) 0.61918(14) 0.0263(5) Uani 0.4774(12) 1 d PRDU A 2
F2D F 1.17126(14) 0.4751(2) 0.50565(10) 0.0391(6) Uani 0.4774(12) 1 d PRDU A 2
F3D F 1.05380(12) 0.63435(18) 0.49613(8) 0.0476(6) Uani 0.4774(12) 1 d PRDU A 2
F4D F 1.00612(11) 0.64542(17) 0.60132(10) 0.0471(6) Uani 0.4774(12) 1 d PRDU A 2
F5D F 1.07616(15) 0.5004(2) 0.71761(9) 0.0368(6) Uani 0.4774(12) 1 d PRDU A 2
C32D C 1.1636(2) 0.4083(3) 0.67267(14) 0.0225(7) Uani 0.4774(12) 1 d PGDU A 2
C33D C 1.18639(19) 0.4031(3) 0.61778(16) 0.0213(8) Uani 0.4774(12) 1 d PGDU A 2
C34D C 1.14884(19) 0.4792(3) 0.55872(14) 0.0289(8) Uani 0.4774(12) 1 d PGDU A 2
C35D C 1.08847(18) 0.5605(3) 0.55455(14) 0.0315(9) Uani 0.4774(12) 1 d PGDU A 2
C36D C 1.06566(17) 0.5657(3) 0.60944(18) 0.0335(9) Uani 0.4774(12) 1 d PGDU A 2
C37D C 1.1032(2) 0.4896(3) 0.66850(16) 0.0272(8) Uani 0.4774(12) 1 d PGDU A 2
C27D C 1.2330(5) 0.3082(8) 0.8503(2) 0.0323(7) Uani 0.5226(12) 1 d PGDU A 2
H27D H 1.1975 0.3773 0.8320 0.039 Uiso 0.5226(12) 1 calc PR A 2
C28D C 1.2373(4) 0.3175(7) 0.9243(3) 0.0363(9) Uani 0.5226(12) 1 d PDU A 2
C29D C 1.1617(5) 0.2649(9) 0.9254(4) 0.0649(15) Uani 0.5226(12) 1 d PDU A 2
H29D H 1.1159 0.3083 0.8897 0.097 Uiso 0.5226(12) 1 calc PR A 2
H29E H 1.1628 0.2789 0.9720 0.097 Uiso 0.5226(12) 1 calc PR A 2
H29F H 1.1579 0.1736 0.9153 0.097 Uiso 0.5226(12) 1 calc PR A 2
C30D C 1.3104(4) 0.2415(8) 0.9732(3) 0.0426(11) Uani 0.5226(12) 1 d PDU A 2
H30D H 1.3021 0.1511 0.9612 0.064 Uiso 0.5226(12) 1 calc PR A 2
H30E H 1.3188 0.2536 1.0222 0.064 Uiso 0.5226(12) 1 calc PR A 2
H30F H 1.3569 0.2715 0.9675 0.064 Uiso 0.5226(12) 1 calc PR A 2
C31D C 1.2460(4) 0.4540(8) 0.9504(3) 0.0545(11) Uani 0.5226(12) 1 d PDU A 2
H31D H 1.2959 0.4892 0.9535 0.082 Uiso 0.5226(12) 1 calc PR A 2
H31E H 1.2458 0.4558 0.9970 0.082 Uiso 0.5226(12) 1 calc PR A 2
H31F H 1.2019 0.5049 0.9175 0.082 Uiso 0.5226(12) 1 calc PR A 2

loop_
_atom_site_aniso_label
_atom_site_aniso_U_11
_atom_site_aniso_U_22
_atom_site_aniso_U_33
_atom_site_aniso_U_23
_atom_site_aniso_U_13
_atom_site_aniso_U_12
Ti1 0.01750(18) 0.01871(19) 0.0297(2) -0.00651(15) 0.00958(15) -0.00010(14)
N1 0.0158(8) 0.0177(8) 0.0199(8) -0.0025(6) 0.0078(6) -0.0025(6)
P1 0.0164(2) 0.0187(3) 0.0252(3) -0.0018(2) 0.0066(2) -0.00036(19)
P2 0.0198(2) 0.0174(2) 0.0215(2) -0.00335(19) 0.0091(2) -0.00153(19)
C1 0.0223(10) 0.0316(12) 0.0312(11) 0.0018(9) 0.0130(9) -0.0029(9)
C2 0.0263(11) 0.0338(12) 0.0283(11) 0.0035(9) 0.0124(9) -0.0033(9)
C3 0.0392(14) 0.0374(14) 0.0395(13) 0.0056(11) 0.0112(11) -0.0150(11)
C4 0.0195(10) 0.0221(10) 0.0340(11) -0.0020(9) 0.0026(9) -0.0007(8)
C5 0.0288(11) 0.0225(11) 0.0317(12) 0.0012(9) -0.0043(9) -0.0024(9)
C6 0.0188(11) 0.0375(14) 0.0552(16) -0.0040(12) 0.0048(10) 0.0044(10)
C7 0.0226(10) 0.0144(9) 0.0206(9) 0.0020(7) 0.0084(8) 0.0001(7)
C8 0.0257(10) 0.0150(9) 0.0216(9) 0.0015(8) 0.0053(8) 0.0000(8)
C9 0.0347(11) 0.0166(9) 0.0178(9) 0.0019(8) 0.0091(8) 0.0046(8)
C10 0.0463(14) 0.0230(11) 0.0261(11) -0.0055(9) 0.0103(10) 0.0046(10)
C11 0.0305(11) 0.0191(10) 0.0230(10) 0.0044(8) 0.0139(9) 0.0077(8)
C12 0.0226(10) 0.0182(9) 0.0202(9) 0.0038(8) 0.0092(8) 0.0020(8)
C13 0.0214(9) 0.0138(9) 0.0173(9) 0.0028(7) 0.0081(7) 0.0018(7)
C14 0.0178(9) 0.0221(10) 0.0181(9) -0.0002(7) 0.0105(7) 0.0001(7)
C15 0.0229(10) 0.0211(10) 0.0201(9) -0.0003(8) 0.0118(8) -0.0003(8)
C16 0.0228(10) 0.0270(11) 0.0177(9) 0.0038(8) 0.0100(8) 0.0031(8)
C17 0.0202(10) 0.0319(11) 0.0157(9) -0.0002(8) 0.0080(8) -0.0014(8)
C18 0.0258(11) 0.0393(13) 0.0204(10) 0.0006(9) 0.0050(9) -0.0025(10)
C19 0.0216(10) 0.0259(11) 0.0184(9) -0.0046(8) 0.0110(8) -0.0062(8)
C20 0.0203(9) 0.0198(10) 0.0178(9) -0.0004(7) 0.0098(8) -0.0007(7)
C21 0.0254(10) 0.0204(10) 0.0242(10) 0.0033(8) 0.0121(8) 0.0021(8)
C22 0.0362(12) 0.0191(10) 0.0295(11) 0.0029(9) 0.0154(10) 0.0033(9)
C23 0.0390(12) 0.0232(10) 0.0267(10) 0.0047(9) 0.0193(10) 0.0079(9)
C24 0.0282(11) 0.0230(10) 0.0257(10) -0.0069(8) 0.0123(9) -0.0028(9)
C25 0.0367(12) 0.0225(11) 0.0392(13) -0.0113(10) 0.0176(10) -0.0010(9)
C26 0.0349(12) 0.0257(11) 0.0330(12) -0.0091(9) 0.0146(10) -0.0104(9)
F1 0.0327(16) 0.0193(11) 0.0257(7) -0.0002(7) 0.0112(8) 0.0095(9)
F2 0.0516(17) 0.0335(11) 0.0228(9) 0.0042(8) 0.0066(11) -0.0079(12)
F3 0.0412(14) 0.0263(10) 0.0447(14) 0.0129(10) -0.0111(9) 0.0000(9)
F4 0.0252(10) 0.0289(10) 0.0706(18) -0.0030(12) 0.0043(11) 0.0100(8)
F5 0.0299(10) 0.0349(14) 0.0470(17) -0.0030(12) 0.0176(14) 0.0076(9)
C32 0.0187(12) 0.0112(11) 0.0367(19) 0.0006(12) 0.0111(12) -0.0038(9)
C33 0.0163(19) 0.0177(12) 0.0266(15) 0.0003(11) 0.0058(12) -0.0041(12)
C34 0.031(2) 0.0216(14) 0.0240(18) 0.0014(13) 0.0018(13) -0.0069(14)
C35 0.0228(19) 0.0140(13) 0.038(2) 0.0056(15) -0.0060(12) -0.0016(12)
C36 0.0243(16) 0.0205(15) 0.041(2) -0.0016(17) -0.0003(16) 0.0034(12)
C37 0.0212(13) 0.0220(15) 0.034(2) 0.0000(17) 0.0073(16) -0.0027(11)
C27 0.0250(18) 0.0330(16) 0.0443(14) -0.0152(11) 0.0201(13) -0.0068(12)
C28 0.027(2) 0.049(2) 0.0398(15) -0.0227(14) 0.0207(15) -0.0174(16)
C29 0.058(3) 0.094(3) 0.069(3) -0.046(2) 0.052(3) -0.044(3)
C30 0.041(3) 0.053(2) 0.0373(15) -0.0139(14) 0.0198(16) -0.0172(19)
C31 0.052(3) 0.066(2) 0.062(2) -0.0423(18) 0.0400(19) -0.0233(19)
F1D 0.0327(16) 0.0193(11) 0.0257(7) -0.0002(7) 0.0112(8) 0.0095(9)
F2D 0.0516(17) 0.0335(11) 0.0228(9) 0.0042(8) 0.0066(11) -0.0079(12)
F3D 0.0412(14) 0.0263(10) 0.0447(14) 0.0129(10) -0.0111(9) 0.0000(9)
F4D 0.0252(10) 0.0289(10) 0.0706(18) -0.0030(12) 0.0043(11) 0.0100(8)
F5D 0.0299(10) 0.0349(14) 0.0470(17) -0.0030(12) 0.0176(14) 0.0076(9)
C32D 0.0187(12) 0.0112(11) 0.0367(19) 0.0006(12) 0.0111(12) -0.0038(9)
C33D 0.0163(19) 0.0177(12) 0.0266(15) 0.0003(11) 0.0058(12) -0.0041(12)
C34D 0.031(2) 0.0216(14) 0.0240(18) 0.0014(13) 0.0018(13) -0.0069(14)
C35D 0.0228(19) 0.0140(13) 0.038(2) 0.0056(15) -0.0060(12) -0.0016(12)
C36D 0.0243(16) 0.0205(15) 0.041(2) -0.0016(17) -0.0003(16) 0.0034(12)
C37D 0.0212(13) 0.0220(15) 0.034(2) 0.0000(17) 0.0073(16) -0.0027(11)
C27D 0.0250(18) 0.0330(16) 0.0443(14) -0.0152(11) 0.0201(13) -0.0068(12)
C28D 0.027(2) 0.049(2) 0.0398(15) -0.0227(14) 0.0207(15) -0.0174(16)
C29D 0.058(3) 0.094(3) 0.069(3) -0.046(2) 0.052(3) -0.044(3)
C30D 0.041(3) 0.053(2) 0.0373(15) -0.0139(14) 0.0198(16) -0.0172(19)
C31D 0.052(3) 0.066(2) 0.062(2) -0.0423(18) 0.0400(19) -0.0233(19)

loop_
_atom_type_symbol
_atom_type_description
_atom_type_scat_dispersion_real
_atom_type_scat_dispersion_imag
_atom_type_scat_source
C C 0.0015 0.0009 'International Tables Vol C Tables 4.2.6.8 and 6.1.1.4'
H H 0.0000 0.0000 'International Tables Vol C Tables 4.2.6.8 and 6.1.1.4'
N N 0.0030 0.0019 'International Tables Vol C Tables 4.2.6.8 and 6.1.1.4'
F F 0.0096 0.0061 'International Tables Vol C Tables 4.2.6.8 and 6.1.1.4'
P P 0.0667 0.0580 'International Tables Vol C Tables 4.2.6.8 and 6.1.1.4'
Ti Ti 0.2060 0.2830 'International Tables Vol C Tables 4.2.6.8 and 6.1.1.4'

loop_
_geom_angle_atom_site_label_1
_geom_angle_atom_site_label_2
_geom_angle_atom_site_label_3
_geom_angle
C27D Ti1 C27 5.3(4)
C27D Ti1 N1 115.56(18)
C27 Ti1 N1 110.4(3)
C27D Ti1 C32 105.26(16)
C27 Ti1 C32 110.5(3)
N1 Ti1 C32 139.10(7)
C27D Ti1 C32D 114.4(2)
C27 Ti1 C32D 119.6(2)
N1 Ti1 C32D 129.94(8)
C32 Ti1 C32D 10.39(9)
C27D Ti1 P2 93.6(3)
C27 Ti1 P2 91.6(4)
N1 Ti1 P2 77.67(5)
C32 Ti1 P2 103.08(7)
C32D Ti1 P2 97.06(10)
C27D Ti1 P1 106.4(3)
C27 Ti1 P1 106.5(4)
N1 Ti1 P1 75.17(5)
C32 Ti1 P1 91.51(8)
C32D Ti1 P1 93.21(10)
P2 Ti1 P1 151.26(2)
C14 N1 C13 119.21(15)
C14 N1 Ti1 116.33(12)
C13 N1 Ti1 124.45(12)
C7 P1 C4 104.94(10)
C7 P1 C1 104.88(10)
C4 P1 C1 104.36(10)
C7 P1 Ti1 95.73(7)
C4 P1 Ti1 127.84(7)
C1 P1 Ti1 115.83(7)
C20 P2 C24 108.58(9)
C20 P2 C21 102.70(9)
C24 P2 C21 105.13(10)
C20 P2 Ti1 91.23(7)
C24 P2 Ti1 117.80(7)
C21 P2 Ti1 127.57(7)
C3 C1 C2 110.7(2)
C3 C1 P1 114.20(16)
C2 C1 P1 109.78(15)
C3 C1 H1A 107.3
C2 C1 H1A 107.3
P1 C1 H1A 107.3
C1 C2 H2A 109.5
C1 C2 H2B 109.5
H2A C2 H2B 109.5
C1 C2 H2C 109.5
H2A C2 H2C 109.5
H2B C2 H2C 109.5
C1 C3 H3A 109.5
C1 C3 H3B 109.5
H3A C3 H3B 109.5
C1 C3 H3C 109.5
H3A C3 H3C 109.5
H3B C3 H3C 109.5
C5 C4 C6 111.3(2)
C5 C4 P1 112.24(15)
C6 C4 P1 109.08(16)
C5 C4 H4A 108.0
C6 C4 H4A 108.0
P1 C4 H4A 108.0
C4 C5 H5A 109.5
C4 C5 H5B 109.5
H5A C5 H5B 109.5
C4 C5 H5C 109.5
H5A C5 H5C 109.5
H5B C5 H5C 109.5
C4 C6 H6A 109.5
C4 C6 H6B 109.5
H6A C6 H6B 109.5
C4 C6 H6C 109.5
H6A C6 H6C 109.5
H6B C6 H6C 109.5
C8 C7 C13 119.59(18)
C8 C7 P1 125.45(16)
C13 C7 P1 114.84(14)
C9 C8 C7 122.11(19)
C9 C8 H8A 118.9
C7 C8 H8A 118.9
C8 C9 C11 117.61(18)
C8 C9 C10 121.5(2)
C11 C9 C10 120.9(2)
C9 C10 H10A 109.5
C9 C10 H10B 109.5
H10A C10 H10B 109.5
C9 C10 H10C 109.5
H10A C10 H10C 109.5
H10B C10 H10C 109.5
C12 C11 C9 121.56(19)
C12 C11 H11A 119.2
C9 C11 H11A 119.2
C11 C12 C13 120.85(19)
C11 C12 H12A 119.6
C13 C12 H12A 119.6
C12 C13 N1 123.07(17)
C12 C13 C7 118.23(18)
N1 C13 C7 118.59(17)
C15 C14 N1 122.36(18)
C15 C14 C20 118.47(18)
N1 C14 C20 119.10(17)
C16 C15 C14 120.80(19)
C16 C15 H15A 119.6
C14 C15 H15A 119.6
C15 C16 C17 121.35(19)
C15 C16 H16A 119.3
C17 C16 H16A 119.3
C19 C17 C16 118.22(18)
C19 C17 C18 121.65(19)
C16 C17 C18 120.13(19)
C17 C18 H18A 109.5
C17 C18 H18B 109.5
H18A C18 H18B 109.5
C17 C18 H18C 109.5
H18A C18 H18C 109.5
H18B C18 H18C 109.5
C17 C19 C20 121.84(19)
C17 C19 H19A 119.1
C20 C19 H19A 119.1
C19 C20 C14 119.32(18)
C19 C20 P2 125.49(15)
C14 C20 P2 115.16(14)
C23 C21 C22 111.03(17)
C23 C21 P2 111.25(14)
C22 C21 P2 111.75(14)
C23 C21 H21A 107.5
C22 C21 H21A 107.5
P2 C21 H21A 107.5
C21 C22 H22A 109.5
C21 C22 H22B 109.5
H22A C22 H22B 109.5
C21 C22 H22C 109.5
H22A C22 H22C 109.5
H22B C22 H22C 109.5
C21 C23 H23A 109.5
C21 C23 H23B 109.5
H23A C23 H23B 109.5
C21 C23 H23C 109.5
H23A C23 H23C 109.5
H23B C23 H23C 109.5
C26 C24 C25 110.23(18)
C26 C24 P2 117.70(15)
C25 C24 P2 108.67(14)
C26 C24 H24A 106.5
C25 C24 H24A 106.5
P2 C24 H24A 106.5
C24 C25 H25A 109.5
C24 C25 H25B 109.5
H25A C25 H25B 109.5
C24 C25 H25C 109.5
H25A C25 H25C 109.5
H25B C25 H25C 109.5
C24 C26 H26A 109.5
C24 C26 H26B 109.5
H26A C26 H26B 109.5
C24 C26 H26C 109.5
H26A C26 H26C 109.5
H26B C26 H26C 109.5
C33 C32 C37 120.0
C33 C32 Ti1 112.23(7)
C37 C32 Ti1 127.65(7)
F1 C33 C34 119.4(2)
F1 C33 C32 120.6(2)
C34 C33 C32 120.0
F2 C34 C35 120.32(17)
F2 C34 C33 119.61(17)
C35 C34 C33 120.0
F3 C35 C34 118.91(19)
F3 C35 C36 121.08(18)
C34 C35 C36 120.0
F4 C36 C37 121.44(17)
F4 C36 C35 118.51(17)
C37 C36 C35 120.0
F5 C37 C36 116.44(16)
F5 C37 C32 123.54(16)
C36 C37 C32 120.0
C28 C27 Ti1 169.7(6)
C28 C27 H27 95.1
Ti1 C27 H27 95.1
C27 C28 C29 106.7(4)
C27 C28 C30 108.9(3)
C29 C28 C30 111.8
C27 C28 C31 110.5(4)
C29 C28 C31 107.7
C30 C28 C31 111.2
C33D C32D C37D 120.0
C33D C32D Ti1 112.33(13)
C37D C32D Ti1 127.65(13)
F1D C33D C32D 119.7(2)
F1D C33D C34D 120.0(2)
C32D C33D C34D 120.0
F2D C34D C35D 119.8(2)
F2D C34D C33D 120.2(2)
C35D C34D C33D 120.0
F3D C35D C36D 121.9(2)
F3D C35D C34D 118.1(2)
C36D C35D C34D 120.0
F4D C36D C35D 116.7(2)
F4D C36D C37D 123.3(2)
C35D C36D C37D 120.0
F5D C37D C36D 115.3(2)
F5D C37D C32D 124.7(2)
C36D C37D C32D 120.0
C28D C27D Ti1 170.0(5)
C28D C27D H27D 95.0
Ti1 C27D H27D 95.0
C31D C28D C27D 112.3(5)
C31D C28D C29D 107.1(5)
C27D C28D C29D 110.2(5)
C31D C28D C30D 108.7(4)
C27D C28D C30D 107.1(4)
C29D C28D C30D 111.5(5)
C28D C29D H29D 109.5
C28D C29D H29E 109.5
H29D C29D H29E 109.5
C28D C29D H29F 109.5
H29D C29D H29F 109.5
H29E C29D H29F 109.5
C28D C30D H30D 109.5
C28D C30D H30E 109.5
H30D C30D H30E 109.5
C28D C30D H30F 109.5
H30D C30D H30F 109.5
H30E C30D H30F 109.5
C28D C31D H31D 109.5
C28D C31D H31E 109.5
H31D C31D H31E 109.5
C28D C31D H31F 109.5
H31D C31D H31F 109.5
H31E C31D H31F 109.5

loop_
_geom_bond_atom_site_label_1
_geom_bond_atom_site_label_2
_geom_bond_distance
Ti1 C27D 1.852(5)
Ti1 C27 1.869(6)
Ti1 N1 2.0355(16)
Ti1 C32 2.1647(14)
Ti1 C32D 2.356(2)
Ti1 P2 2.5683(7)
Ti1 P1 2.6318(7)
N1 C14 1.411(2)
N1 C13 1.412(2)
P1 C7 1.824(2)
P1 C4 1.859(2)
P1 C1 1.860(2)
P2 C20 1.831(2)
P2 C24 1.860(2)
P2 C21 1.861(2)
C1 C3 1.528(3)
C1 C2 1.531(3)
C1 H1A 1.0000
C2 H2A 0.9800
C2 H2B 0.9800
C2 H2C 0.9800
C3 H3A 0.9800
C3 H3B 0.9800
C3 H3C 0.9800
C4 C5 1.532(3)
C4 C6 1.542(3)
C4 H4A 1.0000
C5 H5A 0.9800
C5 H5B 0.9800
C5 H5C 0.9800
C6 H6A 0.9800
C6 H6B 0.9800
C6 H6C 0.9800
C7 C8 1.403(3)
C7 C13 1.413(3)
C8 C9 1.391(3)
C8 H8A 0.9500
C9 C11 1.402(3)
C9 C10 1.510(3)
C10 H10A 0.9800
C10 H10B 0.9800
C10 H10C 0.9800
C11 C12 1.385(3)
C11 H11A 0.9500
C12 C13 1.408(3)
C12 H12A 0.9500
C14 C15 1.407(3)
C14 C20 1.418(3)
C15 C16 1.387(3)
C15 H15A 0.9500
C16 C17 1.399(3)
C16 H16A 0.9500
C17 C19 1.390(3)
C17 C18 1.511(3)
C18 H18A 0.9800
C18 H18B 0.9800
C18 H18C 0.9800
C19 C20 1.407(3)
C19 H19A 0.9500
C21 C23 1.533(3)
C21 C22 1.536(3)
C21 H21A 1.0000
C22 H22A 0.9800
C22 H22B 0.9800
C22 H22C 0.9800
C23 H23A 0.9800
C23 H23B 0.9800
C23 H23C 0.9800
C24 C26 1.536(3)
C24 C25 1.544(3)
C24 H24A 1.0000
C25 H25A 0.9800
C25 H25B 0.9800
C25 H25C 0.9800
C26 H26A 0.9800
C26 H26B 0.9800
C26 H26C 0.9800
F1 C33 1.330(3)
F2 C34 1.348(3)
F3 C35 1.349(3)
F4 C36 1.345(3)
F5 C37 1.324(3)
C32 C33 1.3900
C32 C37 1.3900
C33 C34 1.3900
C34 C35 1.3900
C35 C36 1.3900
C36 C37 1.3900
C27 C28 1.510(6)
C27 H27 0.9500
C28 C29 1.5527
C28 C30 1.5565
C28 C31 1.5652
C29 H29A 0.9800
C29 H29B 0.9800
C29 H29C 0.9800
C30 H30A 0.9800
C30 H30B 0.9800
C30 H30C 0.9800
C31 H31A 0.9800
C31 H31B 0.9800
C31 H31C 0.9800
F1D C33D 1.335(3)
F2D C34D 1.348(3)
F3D C35D 1.362(3)
F4D C36D 1.347(3)
F5D C37D 1.333(3)
C32D C33D 1.3900
C32D C37D 1.3900
C33D C34D 1.3900
C34D C35D 1.3900
C35D C36D 1.3900
C36D C37D 1.3900
C27D C28D 1.524(6)
C27D H27D 0.9500
C28D C31D 1.522(7)
C28D C29D 1.530(7)
C28D C30D 1.540(8)
C29D H29D 0.9800
C29D H29E 0.9800
C29D H29F 0.9800
C30D H30D 0.9800
C30D H30E 0.9800
C30D H30F 0.9800
C31D H31D 0.9800
C31D H31E 0.9800
C31D H31F 0.9800

loop_
_geom_hbond_atom_site_label_D
_geom_hbond_atom_site_label_H
_geom_hbond_atom_site_label_A
_geom_hbond_distance_DH
_geom_hbond_distance_HA
_geom_hbond_distance_DA
_geom_hbond_angle_DHA
C27 H27 F5 0.95 2.45 3.341(9) 156.7
C27D H27D F5D 0.95 2.82 3.678(5) 150.2

loop_
_geom_torsion_atom_site_label_1
_geom_torsion_atom_site_label_2
_geom_torsion_atom_site_label_3
_geom_torsion_atom_site_label_4
_geom_torsion
C27D Ti1 N1 C14 -47.1(4)
C27 Ti1 N1 C14 -46.0(4)
C32 Ti1 N1 C14 136.84(15)
C32D Ti1 N1 C14 129.94(17)
P2 Ti1 N1 C14 41.02(12)
P1 Ti1 N1 C14 -148.47(13)
C27D Ti1 N1 C13 133.7(4)
C27 Ti1 N1 C13 134.8(4)
C32 Ti1 N1 C13 -42.3(2)
C32D Ti1 N1 C13 -49.2(2)
P2 Ti1 N1 C13 -138.14(15)
P1 Ti1 N1 C13 32.38(14)
C27D Ti1 P1 C7 -136.79(19)
C27 Ti1 P1 C7 -131.3(3)
N1 Ti1 P1 C7 -24.01(8)
C32 Ti1 P1 C7 116.81(8)
C32D Ti1 P1 C7 106.55(9)
P2 Ti1 P1 C7 -4.45(8)
C27D Ti1 P1 C4 109.2(2)
C27 Ti1 P1 C4 114.8(3)
N1 Ti1 P1 C4 -137.97(11)
C32 Ti1 P1 C4 2.85(11)
C32D Ti1 P1 C4 -7.40(12)
P2 Ti1 P1 C4 -118.41(10)
C27D Ti1 P1 C1 -27.2(2)
C27 Ti1 P1 C1 -21.7(3)
N1 Ti1 P1 C1 85.58(9)
C32 Ti1 P1 C1 -133.60(10)
C32D Ti1 P1 C1 -143.86(11)
P2 Ti1 P1 C1 105.14(9)
C27D Ti1 P2 C20 81.95(19)
C27 Ti1 P2 C20 77.1(3)
N1 Ti1 P2 C20 -33.43(8)
C32 Ti1 P2 C20 -171.46(8)
C32D Ti1 P2 C20 -162.86(9)
P1 Ti1 P2 C20 -52.78(8)
C27D Ti1 P2 C24 -29.9(2)
C27 Ti1 P2 C24 -34.7(3)
N1 Ti1 P2 C24 -145.25(9)
C32 Ti1 P2 C24 76.72(10)
C32D Ti1 P2 C24 85.33(11)
P1 Ti1 P2 C24 -164.59(9)
C27D Ti1 P2 C21 -171.0(2)
C27 Ti1 P2 C21 -175.8(3)
N1 Ti1 P2 C21 73.66(10)
C32 Ti1 P2 C21 -64.37(10)
C32D Ti1 P2 C21 -55.76(11)
P1 Ti1 P2 C21 54.32(10)
C7 P1 C1 C3 -64.10(19)
C4 P1 C1 C3 45.98(19)
Ti1 P1 C1 C3 -168.19(15)
C7 P1 C1 C2 60.95(18)
C4 P1 C1 C2 171.03(16)
Ti1 P1 C1 C2 -43.14(18)
C7 P1 C4 C5 -58.56(18)
C1 P1 C4 C5 -168.59(16)
Ti1 P1 C4 C5 51.21(19)
C7 P1 C4 C6 177.65(16)
C1 P1 C4 C6 67.62(18)
Ti1 P1 C4 C6 -72.58(18)
C4 P1 C7 C8 -24.1(2)
C1 P1 C7 C8 85.60(18)
Ti1 P1 C7 C8 -155.74(16)
C4 P1 C7 C13 151.88(15)
C1 P1 C7 C13 -98.45(16)
Ti1 P1 C7 C13 20.21(15)
C13 C7 C8 C9 -0.1(3)
P1 C7 C8 C9 175.69(15)
C7 C8 C9 C11 1.8(3)
C7 C8 C9 C10 -176.34(19)
C8 C9 C11 C12 -1.7(3)
C10 C9 C11 C12 176.43(19)
C9 C11 C12 C13 -0.1(3)
C11 C12 C13 N1 -174.26(17)
C11 C12 C13 C7 1.8(3)
C14 N1 C13 C12 -32.3(3)
Ti1 N1 C13 C12 146.84(15)
C14 N1 C13 C7 151.67(17)
Ti1 N1 C13 C7 -29.2(2)
C8 C7 C13 C12 -1.7(3)
P1 C7 C13 C12 -177.90(14)
C8 C7 C13 N1 174.53(17)
P1 C7 C13 N1 -1.7(2)
C13 N1 C14 C15 -38.0(3)
Ti1 N1 C14 C15 142.75(15)
C13 N1 C14 C20 144.97(17)
Ti1 N1 C14 C20 -34.2(2)
N1 C14 C15 C16 -177.46(17)
C20 C14 C15 C16 -0.5(3)
C14 C15 C16 C17 0.0(3)
C15 C16 C17 C19 0.9(3)
C15 C16 C17 C18 -178.22(19)
C16 C17 C19 C20 -1.5(3)
C18 C17 C19 C20 177.63(19)
C17 C19 C20 C14 1.1(3)
C17 C19 C20 P2 -176.87(15)
C15 C14 C20 C19 -0.1(3)
N1 C14 C20 C19 177.01(17)
C15 C14 C20 P2 178.07(14)
N1 C14 C20 P2 -4.8(2)
C24 P2 C20 C19 -32.8(2)
C21 P2 C20 C19 78.23(18)
Ti1 P2 C20 C19 -152.72(17)
C24 P2 C20 C14 149.21(14)
C21 P2 C20 C14 -99.80(15)
Ti1 P2 C20 C14 29.25(14)
C20 P2 C21 C23 52.23(17)
C24 P2 C21 C23 165.77(15)
Ti1 P2 C21 C23 -49.37(18)
C20 P2 C21 C22 176.97(15)
C24 P2 C21 C22 -69.50(17)
Ti1 P2 C21 C22 75.36(16)
C20 P2 C24 C26 79.47(18)
C21 P2 C24 C26 -29.87(19)
Ti1 P2 C24 C26 -178.83(14)
C20 P2 C24 C25 -154.40(15)
C21 P2 C24 C25 96.27(16)
Ti1 P2 C24 C25 -52.69(17)
C27D Ti1 C32 C33 165.2(4)
C27 Ti1 C32 C33 164.4(4)
N1 Ti1 C32 C33 -18.45(16)
C32D Ti1 C32 C33 12.3(8)
P2 Ti1 C32 C33 67.73(7)
P1 Ti1 C32 C33 -87.30(7)
C27D Ti1 C32 C37 -10.7(3)
C27 Ti1 C32 C37 -11.5(5)
N1 Ti1 C32 C37 165.61(9)
C32D Ti1 C32 C37 -163.6(9)
P2 Ti1 C32 C37 -108.21(11)
P1 Ti1 C32 C37 96.75(11)
C37 C32 C33 F1 -180.0(4)
Ti1 C32 C33 F1 3.7(3)
C37 C32 C33 C34 0.0
Ti1 C32 C33 C34 -176.29(14)
F1 C33 C34 F2 2.9(3)
C32 C33 C34 F2 -177.0(2)
F1 C33 C34 C35 180.0(4)
C32 C33 C34 C35 0.0
F2 C34 C35 F3 -4.0(2)
C33 C34 C35 F3 178.97(19)
F2 C34 C35 C36 177.0(2)
C33 C34 C35 C36 0.0
F3 C35 C36 F4 3.7(2)
C34 C35 C36 F4 -177.3(2)
F3 C35 C36 C37 -178.9(2)
C34 C35 C36 C37 0.0
F4 C36 C37 F5 -1.1(3)
C35 C36 C37 F5 -178.3(2)
F4 C36 C37 C32 177.2(2)
C35 C36 C37 C32 0.0
C33 C32 C37 F5 178.2(3)
Ti1 C32 C37 F5 -6.1(2)
C33 C32 C37 C36 0.0
Ti1 C32 C37 C36 175.66(16)
C27D Ti1 C27 C28 177(11)
N1 Ti1 C27 C28 8(4)
C32 Ti1 C27 C28 -174(4)
C32D Ti1 C27 C28 -169(4)
P2 Ti1 C27 C28 -70(4)
P1 Ti1 C27 C28 88(4)
Ti1 C27 C28 C29 -114(4)
Ti1 C27 C28 C30 7(4)
Ti1 C27 C28 C31 129(4)
C27D Ti1 C32D C33D 163.4(3)
C27 Ti1 C32D C33D 162.0(5)
N1 Ti1 C32D C33D -13.7(2)
C32 Ti1 C32D C33D -167.8(9)
P2 Ti1 C32D C33D 66.14(15)
P1 Ti1 C32D C33D -86.96(15)
C27D Ti1 C32D C37D -14.8(5)
C27 Ti1 C32D C37D -16.3(3)
N1 Ti1 C32D C37D 168.08(17)
C32 Ti1 C32D C37D 14.0(7)
P2 Ti1 C32D C37D -112.1(2)
P1 Ti1 C32D C37D 94.8(2)
C37D C32D C33D F1D -174.1(5)
Ti1 C32D C33D F1D 7.5(3)
C37D C32D C33D C34D 0.0
Ti1 C32D C33D C34D -178.4(2)
F1D C33D C34D F2D -6.5(4)
C32D C33D C34D F2D 179.5(3)
F1D C33D C34D C35D 174.1(5)
C32D C33D C34D C35D 0.0
F2D C34D C35D F3D -0.2(4)
C33D C34D C35D F3D 179.3(3)
F2D C34D C35D C36D -179.5(3)
C33D C34D C35D C36D 0.0
F3D C35D C36D F4D 1.5(3)
C34D C35D C36D F4D -179.2(3)
F3D C35D C36D C37D -179.3(3)
C34D C35D C36D C37D 0.0
F4D C36D C37D F5D 0.1(3)
C35D C36D C37D F5D -179.1(4)
F4D C36D C37D C32D 179.1(4)
C35D C36D C37D C32D 0.0
C33D C32D C37D F5D 179.0(4)
Ti1 C32D C37D F5D -2.9(4)
C33D C32D C37D C36D 0.0
Ti1 C32D C37D C36D 178.1(3)
C27 Ti1 C27D C28D -13(4)
N1 Ti1 C27D C28D -2(4)
C32 Ti1 C27D C28D 175(4)
C32D Ti1 C27D C28D -180(100)
P2 Ti1 C27D C28D -81(4)
P1 Ti1 C27D C28D 79(4)
Ti1 C27D C28D C31D 136(4)
Ti1 C27D C28D C29D -105(4)
Ti1 C27D C28D C30D 17(4)
